data_2022971
loop_
_publ_author_name
'Upmann, Daniel'
'Jones, Peter G.'
'Bockfeld, Dirk'
'T&#xe2;rcoveanu, Eliza'

_publ_section_title
;
 Crystal structures of sixteen phosphane chalcogenide complexes of gold(I)
 chloride, bromide and iodide.
;
_journal_coeditor_code YZ2044
_journal_issue 'Pt 1'
_journal_name_full 'Acta crystallographica. Section E, Crystallographic communications'
_journal_page_first 34
_journal_page_last 49
_journal_paper_doi 10.1107/S2056989023010459
_journal_volume 80
_journal_year 2024
_chemical_formula_iupac '[Au Br (C9 H21 P S)]'
_chemical_formula_moiety 'C9 H21 Au Br P S'
_chemical_formula_sum 'C9 H21 Au Br P S'
_chemical_formula_weight 469.16
_chemical_name_systematic
;
Bromido(tripropylphosphane sulfide-\k<i>S</i>)gold
;
_space_group_crystal_system monoclinic
_space_group_IT_number 14
_space_group_name_Hall '-P 2yn'
_space_group_name_H-M_alt 'P 1 21/n 1'
_atom_sites_solution_hydrogens geom
_atom_sites_solution_primary direct
_atom_sites_solution_secondary difmap
_audit_creation_method SHELXL-2019/3
_cell_angle_alpha 90
_cell_angle_beta 97.394(2)
_cell_angle_gamma 90
_cell_formula_units_Z 4
_cell_length_a 8.1898(2)
_cell_length_b 11.1421(3)
_cell_length_c 15.3064(4)
_cell_measurement_reflns_used 13927
_cell_measurement_temperature 100(2)
_cell_measurement_theta_max 30.8169
_cell_measurement_theta_min 2.2629
_cell_volume 1385.12(6)
_computing_cell_refinement
;
CrysAlisPro, Version 1.171.35.21 (Rigaku OD, 2020)
;
_computing_data_collection
;
CrysAlisPro, Version 1.171.35.21 (Rigaku OD, 2020)
;
_computing_data_reduction
;
CrysAlisPro, Version 1.171.35.21 (Rigaku OD, 2020)
;
_computing_molecular_graphics
;
Bruker XP (Bruker, 1998)
;
_computing_publication_material
;
SHELXL-2019/3 (Sheldrick, 2015)
;
_computing_structure_refinement
;
SHELXL-2019/3 (Sheldrick, 2015)
;
_computing_structure_solution
;
SHELXS-97 (Sheldrick, 2008)
;
_diffrn_ambient_temperature 100(2)
_diffrn_detector_area_resol_mean 16.1419
_diffrn_measured_fraction_theta_full 0.997
_diffrn_measured_fraction_theta_max 0.963
_diffrn_measurement_device_type 'Oxford Diffraction Xcalibur, Eos'
_diffrn_measurement_method '\w scan'
_diffrn_radiation_type MoK\a
_diffrn_radiation_wavelength 0.71073
_diffrn_reflns_av_R_equivalents 0.0401
_diffrn_reflns_av_unetI/netI 0.0204
_diffrn_reflns_limit_h_max 11
_diffrn_reflns_limit_h_min -11
_diffrn_reflns_limit_k_max 15
_diffrn_reflns_limit_k_min -15
_diffrn_reflns_limit_l_max 21
_diffrn_reflns_limit_l_min -21
_diffrn_reflns_number 51956
_diffrn_reflns_theta_full 30.000
_diffrn_reflns_theta_max 30.886
_diffrn_reflns_theta_min 2.267
_diffrn_source 'Enhance (Mo) X-ray Source'
_exptl_absorpt_coefficient_mu 13.734
_exptl_absorpt_correction_T_max 1.00000
_exptl_absorpt_correction_T_min 0.56786
_exptl_absorpt_correction_type multi-scan
_exptl_absorpt_process_details
;
CrysAlisPro, Version 1.171.35.21 (Rigaku OD, 2020)
;
_exptl_crystal_colour colourless
_exptl_crystal_density_diffrn 2.250
_exptl_crystal_density_method 'not measured'
_exptl_crystal_description block
_exptl_crystal_F_000 880
_exptl_crystal_size_max 0.13
_exptl_crystal_size_mid 0.08
_exptl_crystal_size_min 0.06
_refine_diff_density_max 0.880
_refine_diff_density_min -0.790
_refine_ls_extinction_coef 0.00097(4)
_refine_ls_extinction_expression Fc^*^=kFc[1+0.001xFc^2^\l^3^/sin(2\q)]^-1/4^
_refine_ls_extinction_method
;
SHELXL-2019/3 (Sheldrick, 2015)
;
_refine_ls_goodness_of_fit_ref 1.057
_refine_ls_hydrogen_treatment constr
_refine_ls_matrix_type full
_refine_ls_number_parameters 125
_refine_ls_number_reflns 4194
_refine_ls_number_restraints 0
_refine_ls_restrained_S_all 1.057
_refine_ls_R_factor_all 0.0275
_refine_ls_R_factor_gt 0.0188
_refine_ls_shift/su_max 0.003
_refine_ls_shift/su_mean 0.000
_refine_ls_structure_factor_coef Fsqd
_refine_ls_weighting_details 'w=1/[\s^2^(Fo^2^)+(0.0096P)^2^+0.8742P] where P=(Fo^2^+2Fc^2^)/3'
_refine_ls_weighting_scheme calc
_refine_ls_wR_factor_gt 0.0302
_refine_ls_wR_factor_ref 0.0318
_reflns_number_gt 3563
_reflns_number_total 4194
_reflns_threshold_expression 'I > 2\s(I)'
_cod_data_source_file yz2044sup1.cif
_cod_data_source_block 1b
_cod_depositor_comments 'Adding full bibliography for 2022965--2022980.cif.'
_cod_original_cell_volume 1385.11(6)
_cod_original_sg_symbol_H-M 'P 21/n'
_cod_database_code 2022971
_cod_database_fobs_code 2022971
_shelx_space_group_comment
;
The symmetry employed for this shelxl refinement is uniquely defined
by the following loop, which should always be used as a source of
symmetry information in preference to the above space-group names.
They are only intended as comments.
;
_shelx_estimated_absorpt_t_min 0.268
_shelx_estimated_absorpt_t_max 0.493

loop_
_space_group_symop_operation_xyz
'x, y, z'
'-x+1/2, y+1/2, -z+1/2'
'-x, -y, -z'
'x-1/2, -y-1/2, z-1/2'

loop_
_atom_site_type_symbol
_atom_site_label
_atom_site_fract_x
_atom_site_fract_y
_atom_site_fract_z
_atom_site_U_iso_or_equiv
_atom_site_adp_type
_atom_site_calc_flag
_atom_site_occupancy
_atom_site_disorder_assembly
_atom_site_disorder_group
Au Au1 0.50533(2) 0.50190(2) 0.30576(2) 0.01676(3) Uani d 1 . .
Br Br1 0.29839(3) 0.46987(2) 0.18238(2) 0.02092(5) Uani d 1 . .
P P1 0.78167(7) 0.68773(5) 0.42436(4) 0.01290(11) Uani d 1 . .
S S1 0.70072(7) 0.51535(5) 0.42538(4) 0.02204(12) Uani d 1 . .
C C1 0.9233(3) 0.7019(2) 0.52658(14) 0.0160(4) Uani d 1 . .
H H1 1.000532 0.632291 0.527387 0.019 Uiso calc 1 . .
C C2 0.6094(3) 0.7937(2) 0.41329(15) 0.0178(5) Uani d 1 . .
H H2 0.546289 0.778780 0.353912 0.021 Uiso calc 1 . .
C C3 0.9023(3) 0.7181(2) 0.33447(15) 0.0180(5) Uani d 1 . .
H H3 0.948869 0.800761 0.344034 0.022 Uiso calc 1 . .
C C11 1.0320(3) 0.8151(2) 0.53096(15) 0.0211(5) Uani d 1 . .
H H11A 0.965107 0.885742 0.540361 0.032 Uiso calc 1 . .
H H11B 1.078683 0.824040 0.475503 0.032 Uiso calc 1 . .
H H11C 1.121297 0.807548 0.579808 0.032 Uiso calc 1 . .
C C12 0.8390(3) 0.6899(2) 0.60990(15) 0.0236(5) Uani d 1 . .
H H12A 0.922421 0.676291 0.660851 0.035 Uiso calc 1 . .
H H12B 0.762492 0.621870 0.603353 0.035 Uiso calc 1 . .
H H12C 0.778233 0.763674 0.618800 0.035 Uiso calc 1 . .
C C21 0.4881(3) 0.7726(3) 0.48039(18) 0.0314(6) Uani d 1 . .
H H21A 0.538766 0.797892 0.538983 0.047 Uiso calc 1 . .
H H21B 0.460417 0.687066 0.481676 0.047 Uiso calc 1 . .
H H21C 0.387629 0.819273 0.463323 0.047 Uiso calc 1 . .
C C22 0.6653(3) 0.9251(2) 0.41341(19) 0.0278(6) Uani d 1 . .
H H22A 0.569370 0.976972 0.397751 0.042 Uiso calc 1 . .
H H22B 0.742905 0.935655 0.370351 0.042 Uiso calc 1 . .
H H22C 0.719264 0.946535 0.472219 0.042 Uiso calc 1 . .
C C31 1.0483(3) 0.6317(3) 0.33672(18) 0.0313(6) Uani d 1 . .
H H31A 1.007398 0.549818 0.325031 0.047 Uiso calc 1 . .
H H31B 1.113945 0.634750 0.394920 0.047 Uiso calc 1 . .
H H31C 1.116990 0.655109 0.291645 0.047 Uiso calc 1 . .
C C32 0.7990(3) 0.7174(2) 0.24383(15) 0.0263(6) Uani d 1 . .
H H32A 0.870281 0.733177 0.198351 0.039 Uiso calc 1 . .
H H32B 0.714240 0.779769 0.241698 0.039 Uiso calc 1 . .
H H32C 0.746443 0.638814 0.233359 0.039 Uiso calc 1 . .

loop_
_atom_site_aniso_label
_atom_site_aniso_U_11
_atom_site_aniso_U_22
_atom_site_aniso_U_33
_atom_site_aniso_U_12
_atom_site_aniso_U_13
_atom_site_aniso_U_23
Au1 0.01631(5) 0.01400(5) 0.01994(5) -0.00208(3) 0.00219(3) -0.00182(3)
Br1 0.02089(11) 0.02406(12) 0.01774(11) -0.00058(9) 0.00220(8) -0.00462(9)
P1 0.0126(3) 0.0119(3) 0.0137(3) 0.0002(2) -0.0004(2) 0.0010(2)
S1 0.0227(3) 0.0127(3) 0.0286(3) -0.0025(2) -0.0049(2) 0.0037(2)
C1 0.0152(11) 0.0180(11) 0.0140(11) 0.0008(8) -0.0012(8) 0.0026(8)
C2 0.0133(10) 0.0170(11) 0.0224(12) 0.0025(8) -0.0008(9) 0.0042(9)
C3 0.0172(11) 0.0199(12) 0.0171(11) -0.0014(9) 0.0031(9) -0.0018(9)
C11 0.0196(12) 0.0282(13) 0.0146(11) -0.0055(10) -0.0013(9) 0.0013(10)
C12 0.0287(13) 0.0281(13) 0.0136(11) -0.0065(10) 0.0014(10) 0.0038(9)
C21 0.0206(13) 0.0337(15) 0.0421(18) 0.0100(11) 0.0123(12) 0.0102(12)
C22 0.0226(13) 0.0150(12) 0.0453(17) 0.0048(10) 0.0021(11) 0.0029(11)
C31 0.0296(14) 0.0386(16) 0.0276(14) 0.0098(12) 0.0106(11) -0.0014(12)
C32 0.0335(14) 0.0293(14) 0.0157(12) -0.0105(11) 0.0012(10) -0.0006(10)

loop_
_atom_type_symbol
_atom_type_description
_atom_type_scat_dispersion_real
_atom_type_scat_dispersion_imag
_atom_type_scat_source
C C 0.0033 0.0016 'International Tables Vol C Tables 4.2.6.8 and 6.1.1.4'
H H 0.0000 0.0000 'International Tables Vol C Tables 4.2.6.8 and 6.1.1.4'
P P 0.1023 0.0942 'International Tables Vol C Tables 4.2.6.8 and 6.1.1.4'
S S 0.1246 0.1234 'International Tables Vol C Tables 4.2.6.8 and 6.1.1.4'
Br Br -0.2901 2.4595 'International Tables Vol C Tables 4.2.6.8 and 6.1.1.4'
Au Au -2.0133 8.8022 'International Tables Vol C Tables 4.2.6.8 and 6.1.1.4'

loop_
_geom_angle_atom_site_label_1
_geom_angle_atom_site_label_2
_geom_angle_atom_site_label_3
_geom_angle_site_symmetry_1
_geom_angle_site_symmetry_3
_geom_angle
_geom_angle_publ_flag
S1 Au1 Br1 . . 175.134(15) y
C3 P1 C2 . . 107.21(10) y
C3 P1 C1 . . 106.45(10) y
C2 P1 C1 . . 114.79(11) y
C3 P1 S1 . . 112.94(8) y
C2 P1 S1 . . 111.22(8) y
C1 P1 S1 . . 104.27(8) y
P1 S1 Au1 . . 104.61(3) y
C12 C1 C11 . . 110.82(19) ?
C12 C1 P1 . . 113.58(15) ?
C11 C1 P1 . . 114.01(15) ?
C12 C1 H1 . . 105.9 ?
C11 C1 H1 . . 105.9 ?
P1 C1 H1 . . 105.9 ?
C22 C2 C21 . . 111.3(2) ?
C22 C2 P1 . . 112.91(15) ?
C21 C2 P1 . . 113.35(16) ?
C22 C2 H2 . . 106.2 ?
C21 C2 H2 . . 106.2 ?
P1 C2 H2 . . 106.2 ?
C32 C3 C31 . . 110.8(2) ?
C32 C3 P1 . . 113.14(16) ?
C31 C3 P1 . . 111.27(17) ?
C32 C3 H3 . . 107.1 ?
C31 C3 H3 . . 107.1 ?
P1 C3 H3 . . 107.1 ?
C1 C11 H11A . . 109.5 ?
C1 C11 H11B . . 109.5 ?
H11A C11 H11B . . 109.5 ?
C1 C11 H11C . . 109.5 ?
H11A C11 H11C . . 109.5 ?
H11B C11 H11C . . 109.5 ?
C1 C12 H12A . . 109.5 ?
C1 C12 H12B . . 109.5 ?
H12A C12 H12B . . 109.5 ?
C1 C12 H12C . . 109.5 ?
H12A C12 H12C . . 109.5 ?
H12B C12 H12C . . 109.5 ?
C2 C21 H21A . . 109.5 ?
C2 C21 H21B . . 109.5 ?
H21A C21 H21B . . 109.5 ?
C2 C21 H21C . . 109.5 ?
H21A C21 H21C . . 109.5 ?
H21B C21 H21C . . 109.5 ?
C2 C22 H22A . . 109.5 ?
C2 C22 H22B . . 109.5 ?
H22A C22 H22B . . 109.5 ?
C2 C22 H22C . . 109.5 ?
H22A C22 H22C . . 109.5 ?
H22B C22 H22C . . 109.5 ?
C3 C31 H31A . . 109.5 ?
C3 C31 H31B . . 109.5 ?
H31A C31 H31B . . 109.5 ?
C3 C31 H31C . . 109.5 ?
H31A C31 H31C . . 109.5 ?
H31B C31 H31C . . 109.5 ?
C3 C32 H32A . . 109.5 ?
C3 C32 H32B . . 109.5 ?
H32A C32 H32B . . 109.5 ?
C3 C32 H32C . . 109.5 ?
H32A C32 H32C . . 109.5 ?
H32B C32 H32C . . 109.5 ?

loop_
_geom_bond_atom_site_label_1
_geom_bond_atom_site_label_2
_geom_bond_site_symmetry_2
_geom_bond_distance
_geom_bond_publ_flag
Au1 S1 . 2.2763(6) y
Au1 Br1 . 2.3963(3) y
P1 C3 . 1.826(2) ?
P1 C2 . 1.831(2) ?
P1 C1 . 1.831(2) ?
P1 S1 . 2.0325(8) y
C1 C12 . 1.532(3) ?
C1 C11 . 1.540(3) ?
C1 H1 . 1.0000 ?
C2 C22 . 1.534(3) ?
C2 C21 . 1.536(3) ?
C2 H2 . 1.0000 ?
C3 C32 . 1.529(3) ?
C3 C31 . 1.533(3) ?
C3 H3 . 1.0000 ?
C11 H11A . 0.9800 ?
C11 H11B . 0.9800 ?
C11 H11C . 0.9800 ?
C12 H12A . 0.9800 ?
C12 H12B . 0.9800 ?
C12 H12C . 0.9800 ?
C21 H21A . 0.9800 ?
C21 H21B . 0.9800 ?
C21 H21C . 0.9800 ?
C22 H22A . 0.9800 ?
C22 H22B . 0.9800 ?
C22 H22C . 0.9800 ?
C31 H31A . 0.9800 ?
C31 H31B . 0.9800 ?
C31 H31C . 0.9800 ?
C32 H32A . 0.9800 ?
C32 H32B . 0.9800 ?
C32 H32C . 0.9800 ?

loop_
_geom_hbond_atom_site_label_D
_geom_hbond_atom_site_label_H
_geom_hbond_atom_site_label_A
_geom_hbond_site_symmetry_A
_geom_hbond_distance_DH
_geom_hbond_distance_HA
_geom_hbond_distance_DA
_geom_hbond_angle_DHA
_geom_hbond_publ_flag
C3 H3 Br1 2_655 1.00 2.87 3.756(2) 148.6 yes
C21 H21C Br1 2 0.98 3.04 3.878(3) 144.4 yes
C32 H32C Au1 . 0.98 2.83 3.611(2) 137.0 yes
C1 H1 S1 3_766 1.00 2.96 3.911(2) 159.4 yes
C12 H12B S1 . 0.98 2.95 3.495(2) 115.9 yes
C21 H21B S1 . 0.98 2.95 3.512(3) 117.4 yes

loop_
_geom_torsion_atom_site_label_1
_geom_torsion_atom_site_label_2
_geom_torsion_atom_site_label_3
_geom_torsion_atom_site_label_4
_geom_torsion_site_symmetry_1
_geom_torsion_site_symmetry_2
_geom_torsion_site_symmetry_3
_geom_torsion_site_symmetry_4
_geom_torsion
_geom_torsion_publ_flag
C3 P1 S1 Au1 . . . . -70.35(8) y
C2 P1 S1 Au1 . . . . 50.25(9) y
C1 P1 S1 Au1 . . . . 174.50(8) y
C3 P1 C1 C12 . . . . 175.00(17) ?
C2 P1 C1 C12 . . . . 56.6(2) ?
S1 P1 C1 C12 . . . . -65.37(17) ?
C3 P1 C1 C11 . . . . 46.76(19) ?
C2 P1 C1 C11 . . . . -71.68(19) ?
S1 P1 C1 C11 . . . . 166.39(15) ?
C3 P1 C2 C22 . . . . -56.8(2) ?
C1 P1 C2 C22 . . . . 61.2(2) ?
S1 P1 C2 C22 . . . . 179.27(16) ?
C3 P1 C2 C21 . . . . 175.40(18) ?
C1 P1 C2 C21 . . . . -66.6(2) ?
S1 P1 C2 C21 . . . . 51.48(19) ?
C2 P1 C3 C32 . . . . -53.2(2) ?
C1 P1 C3 C32 . . . . -176.49(17) ?
S1 P1 C3 C32 . . . . 69.68(18) ?
C2 P1 C3 C31 . . . . -178.74(17) ?
C1 P1 C3 C31 . . . . 57.95(19) ?
S1 P1 C3 C31 . . . . -55.89(18) ?
